data_7154221
loop_
_publ_author_name
'Bogachenkov, Alexander S.'
'Dogadina, Albina V.'
'Boyarskiy, Vadim P.'
'Vasilyev, Aleksander V.'

_publ_section_title
;
 Acid-promoted transformations of 1-(diphenylphosphoryl)allenes: synthesis
 of novel 1,4-dihydrophosphinoline 1-oxides.
;
_journal_issue 5
_journal_name_full 'Organic &amp; biomolecular chemistry'
_journal_page_first 1333
_journal_page_last 1338
_journal_paper_doi 10.1039/c4ob02269f
_journal_volume 13
_journal_year 2015
_chemical_formula_moiety 'C17 H17 O P, 0.5(H2 O)'
_chemical_formula_sum 'C17 H18 O1.5 P'
_chemical_formula_weight 277.28
_chemical_name_systematic
;
 ? 
;
_space_group_crystal_system monoclinic
_space_group_IT_number 15
_space_group_name_Hall '-C 2yc'
_space_group_name_H-M_alt 'C 1 2/c 1'
_symmetry_space_group_name_Hall '-C 2yc'
_symmetry_space_group_name_H-M 'C 1 2/c 1'
_atom_sites_solution_hydrogens geom
_atom_sites_solution_primary direct
_atom_sites_solution_secondary difmap
_audit_creation_date 2014-04-02
_audit_creation_method
;
  Olex2 1.2-ac2
  (compiled 2012.03.27 svn.r2268, GUI svn.r4156)
;
_cell_angle_alpha 90.00
_cell_angle_beta 94.398(4)
_cell_angle_gamma 90.00
_cell_formula_units_Z 8
_cell_length_a 25.2780(11)
_cell_length_b 7.9874(3)
_cell_length_c 14.5933(5)
_cell_measurement_reflns_used 2687
_cell_measurement_temperature 293(2)
_cell_measurement_theta_max 28.3260
_cell_measurement_theta_min 2.9780
_cell_volume 2937.8(2)
_computing_cell_refinement
;
CrysAlisPro, Agilent Technologies,
Version 1.171.36.32 (release 02-08-2013 CrysAlis171 .NET)
(compiled Aug  2 2013,16:46:58)
;
_computing_data_collection
;
CrysAlisPro, Agilent Technologies,
Version 1.171.36.32 (release 02-08-2013 CrysAlis171 .NET)
(compiled Aug  2 2013,16:46:58)
;
_computing_data_reduction
;
CrysAlisPro, Agilent Technologies,
Version 1.171.36.32 (release 02-08-2013 CrysAlis171 .NET)
(compiled Aug  2 2013,16:46:58)
;
_computing_molecular_graphics
;
O. V. Dolomanov, L. J. Bourhis, R. J. Gildea, J. A. K. Howard and H. Puschmann,
OLEX2: a complete structure solution, refinement and analysis program.
J. Appl. Cryst. (2009). 42, 339-341.
;
_computing_publication_material
;
O. V. Dolomanov, L. J. Bourhis, R. J. Gildea, J. A. K. Howard and H. Puschmann,
OLEX2: a complete structure solution, refinement and analysis program.
J. Appl. Cryst. (2009). 42, 339-341.
;
_computing_structure_refinement
;
SHELXL, G.M. Sheldrick, Acta Cryst.
(2008). A64, 112-122
;
_computing_structure_solution
;
SHELXS, G.M. Sheldrick, Acta Cryst.
(2008). A64, 112-122
;
_diffrn_ambient_temperature 293(2)
_diffrn_detector_area_resol_mean 16.2096
_diffrn_measured_fraction_theta_full 0.9988
_diffrn_measured_fraction_theta_max 0.8707
_diffrn_measurement_details
;
  1 omega  -94.00  -68.00   1.0000   10.0000
omega____ theta____ kappa____ phi______ frames
    -      -17.8777  178.0000   30.0000 26

  2 omega   -2.00   24.00   1.0000   10.0000
omega____ theta____ kappa____ phi______ frames
    -      -17.8777  -99.0000   30.0000 26

  3 omega  -24.00   85.00   1.0000   10.0000
omega____ theta____ kappa____ phi______ frames
    -       18.9714   19.0000 -180.0000 109

  4 omega   -1.00   74.00   1.0000   10.0000
omega____ theta____ kappa____ phi______ frames
    -       18.9714   57.0000 -120.0000 75

  5 omega  -25.00   14.00   1.0000   10.0000
omega____ theta____ kappa____ phi______ frames
    -      -17.8777  -99.0000  120.0000 39

  6 omega  -94.00  -43.00   1.0000   10.0000
omega____ theta____ kappa____ phi______ frames
    -      -17.8777  178.0000 -150.0000 51

  7 omega  -23.00    2.00   1.0000   10.0000
omega____ theta____ kappa____ phi______ frames
    -      -17.8777  -99.0000  -30.0000 25
;
_diffrn_measurement_device_type 'Xcalibur, Eos'
_diffrn_measurement_method '\w scans'
_diffrn_orient_matrix_UB_11 0.0053547000
_diffrn_orient_matrix_UB_12 -0.0829738000
_diffrn_orient_matrix_UB_13 -0.0139870000
_diffrn_orient_matrix_UB_21 0.0200081000
_diffrn_orient_matrix_UB_22 0.0303607000
_diffrn_orient_matrix_UB_23 -0.0271659000
_diffrn_orient_matrix_UB_31 0.0190550000
_diffrn_orient_matrix_UB_32 -0.0086897000
_diffrn_orient_matrix_UB_33 0.0379975000
_diffrn_radiation_monochromator graphite
_diffrn_radiation_type 'Mo K\a'
_diffrn_radiation_wavelength 0.7107
_diffrn_reflns_av_R_equivalents 0.0382
_diffrn_reflns_av_unetI/netI 0.0507
_diffrn_reflns_limit_h_max 32
_diffrn_reflns_limit_h_min -32
_diffrn_reflns_limit_k_max 8
_diffrn_reflns_limit_k_min -10
_diffrn_reflns_limit_l_max 18
_diffrn_reflns_limit_l_min -18
_diffrn_reflns_number 9976
_diffrn_reflns_theta_full 27.49
_diffrn_reflns_theta_max 27.49
_diffrn_reflns_theta_min 2.68
_diffrn_source 'Enhance (Mo) X-ray Source'
_exptl_absorpt_coefficient_mu 0.181
_exptl_absorpt_correction_T_max 1.00000
_exptl_absorpt_correction_T_min 0.99119
_exptl_absorpt_correction_type multi-scan
_exptl_absorpt_process_details
;
CrysAlisPro, Agilent Technologies,
Version 1.171.36.32 (release 02-08-2013 CrysAlis171 .NET)
(compiled Aug  2 2013,16:46:58)
Empirical absorption correction using spherical harmonics,
 implemented in SCALE3 ABSPACK scaling algorithm.
;
_exptl_crystal_density_diffrn 1.254
_exptl_crystal_density_method 'not measured'
_exptl_crystal_F_000 1176
_refine_diff_density_max 0.432
_refine_diff_density_min -0.352
_refine_diff_density_rms 0.056
_refine_ls_extinction_method none
_refine_ls_goodness_of_fit_ref 1.039
_refine_ls_hydrogen_treatment mixed
_refine_ls_matrix_type full
_refine_ls_number_parameters 182
_refine_ls_number_reflns 3278
_refine_ls_number_restraints 0
_refine_ls_restrained_S_all 1.039
_refine_ls_R_factor_all 0.0588
_refine_ls_R_factor_gt 0.0437
_refine_ls_shift/su_max 0.001
_refine_ls_shift/su_mean 0.000
_refine_ls_structure_factor_coef Fsqd
_refine_ls_weighting_details 'calc w=1/[\s^2^(Fo^2^)+(0.0351P)^2^+3.1917P] where P=(Fo^2^+2Fc^2^)/3'
_refine_ls_weighting_scheme calc
_refine_ls_wR_factor_gt 0.0940
_refine_ls_wR_factor_ref 0.1023
_reflns_number_gt 2637
_reflns_number_total 3278
_reflns_threshold_expression >2sigma(I)
_cod_data_source_file c4ob02269f2.cif
_cod_data_source_block avv19
_cod_depositor_comments 'Adding full bibliography for 7154221--7154228.cif.'
_cod_original_formula_sum 'C17 H18 O1.50 P'
_cod_database_code 7154221
_chemical_oxdiff_formula 'c17 h20 o1 p1'
_reflns_odcompleteness_completeness 99.88
_reflns_odcompleteness_iscentric 1
_reflns_odcompleteness_theta 26.32

loop_
_space_group_symop_id
_space_group_symop_operation_xyz
1 'x, y, z'
2 '-x, y, -z+1/2'
3 'x+1/2, y+1/2, z'
4 '-x+1/2, y+1/2, -z+1/2'
5 '-x, -y, -z'
6 'x, -y, z-1/2'
7 '-x+1/2, -y+1/2, -z'
8 'x+1/2, -y+1/2, z-1/2'

loop_
_atom_site_label
_atom_site_type_symbol
_atom_site_fract_x
_atom_site_fract_y
_atom_site_fract_z
_atom_site_U_iso_or_equiv
_atom_site_adp_type
_atom_site_occupancy
_atom_site_symmetry_multiplicity
_atom_site_calc_flag
_atom_site_refinement_flags
P1 P 0.108414(18) 0.23105(6) 0.62318(3) 0.01416(13) Uani 1 1 d .
O19 O 0.08572(5) 0.25958(16) 0.71311(8) 0.0207(3) Uani 1 1 d .
C9 C 0.11611(7) 0.4169(2) 0.55744(11) 0.0143(4) Uani 1 1 d .
C11 C 0.17311(7) 0.1348(2) 0.64150(11) 0.0142(4) Uani 1 1 d .
C3 C 0.05725(7) 0.1387(2) 0.45965(12) 0.0197(4) Uani 1 1 d .
H3 H 0.0398 0.0554 0.4245 0.024 Uiso 1 1 calc R
C16 C 0.18675(7) 0.0607(2) 0.72695(12) 0.0181(4) Uani 1 1 d .
H16 H 0.1640 0.0692 0.7739 0.022 Uiso 1 1 calc R
C14 C 0.26847(8) -0.0377(2) 0.67211(13) 0.0218(4) Uani 1 1 d .
H14 H 0.3003 -0.0957 0.6822 0.026 Uiso 1 1 calc R
C10 C 0.09476(7) 0.4374(2) 0.46664(11) 0.0157(4) Uani 1 1 d .
C6 C 0.12909(8) 0.7213(2) 0.47098(13) 0.0249(4) Uani 1 1 d .
H6 H 0.1332 0.8232 0.4415 0.030 Uiso 1 1 calc R
C4 C 0.06467(7) 0.3015(2) 0.41058(11) 0.0180(4) Uani 1 1 d .
C7 C 0.15030(8) 0.7002(2) 0.56121(13) 0.0238(4) Uani 1 1 d .
H7 H 0.1688 0.7866 0.5921 0.029 Uiso 1 1 calc R
C5 C 0.10206(8) 0.5932(2) 0.42492(12) 0.0209(4) Uani 1 1 d .
H5 H 0.0883 0.6103 0.3647 0.025 Uiso 1 1 calc R
C15 C 0.23448(8) -0.0259(2) 0.74141(13) 0.0220(4) Uani 1 1 d .
H15 H 0.2435 -0.0760 0.7980 0.026 Uiso 1 1 calc R
C2 C 0.07188(7) 0.0967(2) 0.54551(12) 0.0183(4) Uani 1 1 d .
H2 H 0.0625 -0.0086 0.5661 0.022 Uiso 1 1 calc R
C12 C 0.20764(7) 0.1214(2) 0.57211(12) 0.0173(4) Uani 1 1 d .
H12 H 0.1986 0.1697 0.5151 0.021 Uiso 1 1 calc R
C13 C 0.25534(7) 0.0367(2) 0.58734(13) 0.0204(4) Uani 1 1 d .
H13 H 0.2785 0.0297 0.5410 0.025 Uiso 1 1 calc R
C17 C 0.00817(7) 0.3640(3) 0.37920(13) 0.0263(5) Uani 1 1 d .
H17A H -0.0100 0.2802 0.3415 0.039 Uiso 1 1 calc R
H17B H 0.0106 0.4655 0.3445 0.039 Uiso 1 1 calc R
H17C H -0.0112 0.3851 0.4321 0.039 Uiso 1 1 calc R
C8 C 0.14335(7) 0.5487(2) 0.60376(12) 0.0175(4) Uani 1 1 d .
H8 H 0.1569 0.5335 0.6642 0.021 Uiso 1 1 calc R
C18 C 0.09491(8) 0.2627(3) 0.32474(12) 0.0251(5) Uani 1 1 d .
H18A H 0.1306 0.2297 0.3437 0.038 Uiso 1 1 calc R
H18B H 0.0955 0.3609 0.2869 0.038 Uiso 1 1 calc R
H18C H 0.0774 0.1735 0.2904 0.038 Uiso 1 1 calc R
O20 O 0.0000 0.0528(3) 0.7500 0.0299(5) Uani 1 2 d SG
H20A H 0.0253 0.1167 0.7377 0.045 Uiso 0.50 1 d PG
H20B H -0.0286 0.1091 0.7491 0.045 Uiso 0.50 1 d PG

loop_
_atom_site_aniso_label
_atom_site_aniso_U_11
_atom_site_aniso_U_22
_atom_site_aniso_U_33
_atom_site_aniso_U_23
_atom_site_aniso_U_13
_atom_site_aniso_U_12
P1 0.0129(2) 0.0162(2) 0.0135(2) -0.00034(17) 0.00100(17) -0.00055(19)
O19 0.0193(7) 0.0264(7) 0.0170(6) -0.0010(5) 0.0048(5) 0.0001(6)
C9 0.0130(9) 0.0149(9) 0.0154(8) -0.0014(7) 0.0033(7) 0.0036(7)
C11 0.0149(9) 0.0107(8) 0.0167(8) -0.0009(7) -0.0013(7) -0.0011(7)
C3 0.0133(9) 0.0219(10) 0.0239(9) -0.0083(8) 0.0004(7) -0.0008(8)
C16 0.0201(9) 0.0186(9) 0.0156(8) 0.0002(7) 0.0015(7) -0.0024(8)
C14 0.0164(9) 0.0194(10) 0.0290(10) 0.0032(8) -0.0022(8) 0.0033(8)
C10 0.0132(8) 0.0183(9) 0.0158(8) -0.0024(7) 0.0023(7) 0.0054(8)
C6 0.0307(11) 0.0150(9) 0.0301(10) 0.0052(8) 0.0098(9) 0.0055(9)
C4 0.0144(9) 0.0255(10) 0.0139(8) -0.0032(7) -0.0006(7) 0.0029(8)
C7 0.0255(11) 0.0166(10) 0.0299(10) -0.0051(8) 0.0057(8) -0.0012(9)
C5 0.0231(10) 0.0228(10) 0.0172(9) 0.0017(7) 0.0039(7) 0.0083(9)
C15 0.0232(10) 0.0222(10) 0.0199(9) 0.0065(8) -0.0036(8) 0.0007(8)
C2 0.0136(9) 0.0173(9) 0.0239(9) -0.0023(7) 0.0012(7) -0.0023(8)
C12 0.0190(9) 0.0153(9) 0.0178(8) 0.0040(7) 0.0022(7) -0.0013(8)
C13 0.0174(9) 0.0192(10) 0.0255(9) 0.0019(8) 0.0070(8) -0.0006(8)
C17 0.0180(10) 0.0407(12) 0.0194(9) -0.0033(9) -0.0041(8) 0.0046(9)
C8 0.0183(9) 0.0167(9) 0.0175(8) -0.0037(7) 0.0018(7) 0.0026(8)
C18 0.0221(10) 0.0344(12) 0.0190(9) -0.0077(8) 0.0040(8) -0.0001(9)
O20 0.0248(11) 0.0240(11) 0.0423(12) 0.000 0.0111(10) 0.000

loop_
_atom_type_symbol
_atom_type_description
_atom_type_scat_dispersion_real
_atom_type_scat_dispersion_imag
_atom_type_scat_source
C C 0.0033 0.0016 'International Tables Vol C Tables 4.2.6.8 and 6.1.1.4'
H H 0.0000 0.0000 'International Tables Vol C Tables 4.2.6.8 and 6.1.1.4'
O O 0.0106 0.0060 'International Tables Vol C Tables 4.2.6.8 and 6.1.1.4'
P P 0.1023 0.0942 'International Tables Vol C Tables 4.2.6.8 and 6.1.1.4'

loop_
_geom_angle_atom_site_label_1
_geom_angle_atom_site_label_2
_geom_angle_atom_site_label_3
_geom_angle
O19 P1 C9 114.28(8)
O19 P1 C11 109.87(8)
O19 P1 C2 116.10(8)
C9 P1 C11 107.36(8)
C2 P1 C9 103.48(8)
C2 P1 C11 104.99(8)
C10 C9 P1 123.71(14)
C10 C9 C8 120.48(16)
C8 C9 P1 115.75(12)
C16 C11 P1 118.03(14)
C12 C11 P1 122.40(13)
C12 C11 C16 119.40(16)
C4 C3 H3 115.3
C2 C3 H3 115.3
C2 C3 C4 129.41(16)
C11 C16 H16 120.1
C15 C16 C11 119.77(18)
C15 C16 H16 120.1
C15 C14 H14 119.9
C15 C14 C13 120.25(17)
C13 C14 H14 119.9
C9 C10 C4 124.30(16)
C9 C10 C5 117.38(16)
C5 C10 C4 118.32(15)
C7 C6 H6 119.6
C5 C6 H6 119.6
C5 C6 C7 120.79(18)
C3 C4 C10 115.78(14)
C3 C4 C17 105.90(16)
C3 C4 C18 107.46(15)
C10 C4 C17 109.84(15)
C10 C4 C18 108.61(15)
C18 C4 C17 109.07(14)
C6 C7 H7 120.7
C8 C7 C6 118.64(18)
C8 C7 H7 120.7
C10 C5 H5 119.2
C6 C5 C10 121.60(16)
C6 C5 H5 119.2
C16 C15 H15 119.9
C14 C15 C16 120.26(16)
C14 C15 H15 119.9
P1 C2 H2 118.4
C3 C2 P1 123.21(15)
C3 C2 H2 118.4
C11 C12 H12 119.7
C13 C12 C11 120.51(16)
C13 C12 H12 119.7
C14 C13 H13 120.1
C12 C13 C14 119.81(18)
C12 C13 H13 120.1
C4 C17 H17A 109.5
C4 C17 H17B 109.5
C4 C17 H17C 109.5
H17A C17 H17B 109.5
H17A C17 H17C 109.5
H17B C17 H17C 109.5
C9 C8 H8 119.4
C7 C8 C9 121.12(16)
C7 C8 H8 119.4
C4 C18 H18A 109.5
C4 C18 H18B 109.5
C4 C18 H18C 109.5
H18A C18 H18B 109.5
H18A C18 H18C 109.5
H18B C18 H18C 109.5
H20A O20 H20B 109.5

loop_
_geom_bond_atom_site_label_1
_geom_bond_atom_site_label_2
_geom_bond_distance
P1 O19 1.4895(13)
P1 C9 1.7863(18)
P1 C11 1.8084(18)
P1 C2 1.7687(17)
C9 C10 1.401(2)
C9 C8 1.403(2)
C11 C16 1.399(2)
C11 C12 1.391(3)
C3 H3 0.9300
C3 C4 1.503(3)
C3 C2 1.322(2)
C16 H16 0.9300
C16 C15 1.393(3)
C14 H14 0.9300
C14 C15 1.380(3)
C14 C13 1.390(3)
C10 C4 1.527(2)
C10 C5 1.404(3)
C6 H6 0.9300
C6 C7 1.393(3)
C6 C5 1.377(3)
C4 C17 1.549(2)
C4 C18 1.548(3)
C7 H7 0.9300
C7 C8 1.377(3)
C5 H5 0.9300
C15 H15 0.9300
C2 H2 0.9300
C12 H12 0.9300
C12 C13 1.386(3)
C13 H13 0.9300
C17 H17A 0.9600
C17 H17B 0.9600
C17 H17C 0.9600
C8 H8 0.9300
C18 H18A 0.9600
C18 H18B 0.9600
C18 H18C 0.9600
O20 H20A 0.8490
O20 H20B 0.8509

loop_
_geom_torsion_atom_site_label_1
_geom_torsion_atom_site_label_2
_geom_torsion_atom_site_label_3
_geom_torsion_atom_site_label_4
_geom_torsion
P1 C9 C10 C4 -3.2(3)
P1 C9 C10 C5 177.27(14)
P1 C9 C8 C7 -177.91(15)
P1 C11 C16 C15 175.08(14)
P1 C11 C12 C13 -175.61(14)
O19 P1 C9 C10 -125.52(15)
O19 P1 C9 C8 51.59(16)
O19 P1 C11 C16 16.78(16)
O19 P1 C11 C12 -168.01(14)
O19 P1 C2 C3 127.42(17)
C9 P1 C11 C16 141.61(14)
C9 P1 C11 C12 -43.19(16)
C9 P1 C2 C3 1.39(19)
C9 C10 C4 C3 1.6(3)
C9 C10 C4 C17 121.45(19)
C9 C10 C4 C18 -119.34(19)
C9 C10 C5 C6 0.0(3)
C11 P1 C9 C10 112.37(16)
C11 P1 C9 C8 -70.52(15)
C11 P1 C2 C3 -111.06(17)
C11 C16 C15 C14 0.5(3)
C11 C12 C13 C14 1.0(3)
C16 C11 C12 C13 -0.5(3)
C10 C9 C8 C7 -0.7(3)
C6 C7 C8 C9 0.8(3)
C4 C3 C2 P1 -3.3(3)
C4 C10 C5 C6 -179.55(17)
C7 C6 C5 C10 0.1(3)
C5 C10 C4 C3 -178.85(16)
C5 C10 C4 C17 -59.0(2)
C5 C10 C4 C18 60.2(2)
C5 C6 C7 C8 -0.5(3)
C15 C14 C13 C12 -0.7(3)
C2 P1 C9 C10 1.67(18)
C2 P1 C9 C8 178.78(14)
C2 P1 C11 C16 -108.73(15)
C2 P1 C11 C12 66.47(16)
C2 C3 C4 C10 1.9(3)
C2 C3 C4 C17 -120.1(2)
C2 C3 C4 C18 123.4(2)
C12 C11 C16 C15 -0.3(3)
C13 C14 C15 C16 0.0(3)
C8 C9 C10 C4 179.83(16)
C8 C9 C10 C5 0.3(3)
